data_7121501
loop_
_publ_author_name
'Wang, Kai-Yao'
'Ding, Dong'
'Zhang, Shu'
'Wang, Yanlong'
'Liu, Wei'
'Wang, Shuao'
'Wang, Shuai-Hua'
'Liu, Dan'
'Wang, Cheng'

_publ_section_title
;
 Preparation of thermochromic selenidostannates in deep eutectic solvents.
;
_journal_issue 38
_journal_name_full 'Chemical communications (Cambridge, England)'
_journal_page_first 4806
_journal_page_last 4809
_journal_paper_doi 10.1039/c8cc01614c
_journal_volume 54
_journal_year 2018
_chemical_formula_sum 'C12 H32 N2 Se7 Sn3'
_chemical_formula_weight 1113.18
_space_group_crystal_system orthorhombic
_space_group_IT_number 61
_space_group_name_Hall '-P 2ac 2ab'
_space_group_name_H-M_alt 'P b c a'
_symmetry_space_group_name_Hall '-P 2ac 2ab'
_symmetry_space_group_name_H-M 'P b c a'
_atom_sites_solution_hydrogens geom
_audit_creation_method SHELXL-2014/7
_audit_update_record
;
2018-04-12 deposited with the CCDC.
2018-04-13 downloaded from the CCDC.
;
_cell_angle_alpha 90
_cell_angle_beta 90
_cell_angle_gamma 90
_cell_formula_units_Z 8
_cell_length_a 17.7039(13)
_cell_length_b 13.7664(8)
_cell_length_c 24.2192(12)
_cell_measurement_reflns_used 3665
_cell_measurement_temperature 420(2)
_cell_measurement_theta_max 25.3600
_cell_measurement_theta_min 2.5330
_cell_volume 5902.7(6)
_computing_cell_refinement 'CrysAlisPro 1.171.39.28b (Rigaku OD, 2015)'
_computing_data_collection 'CrysAlisPro 1.171.39.28b (Rigaku OD, 2015)'
_computing_data_reduction 'CrysAlisPro 1.171.39.28b (Rigaku OD, 2015)'
_computing_structure_refinement 'SHELXL-2014/7 (Sheldrick, 2014)'
_diffrn_ambient_temperature 420(2)
_diffrn_measured_fraction_theta_full 0.997
_diffrn_measured_fraction_theta_max 0.997
_diffrn_measurement_device_type 'XtaLAB AFC12 (RINC): Kappa dual offset/far'
_diffrn_measurement_method '\w scans'
_diffrn_radiation_type MoK\a
_diffrn_radiation_wavelength 0.71073
_diffrn_reflns_av_R_equivalents 0.0951
_diffrn_reflns_av_unetI/netI 0.0939
_diffrn_reflns_Laue_measured_fraction_full 0.997
_diffrn_reflns_Laue_measured_fraction_max 0.997
_diffrn_reflns_limit_h_max 22
_diffrn_reflns_limit_h_min -17
_diffrn_reflns_limit_k_max 17
_diffrn_reflns_limit_k_min -16
_diffrn_reflns_limit_l_max 30
_diffrn_reflns_limit_l_min -24
_diffrn_reflns_number 27521
_diffrn_reflns_point_group_measured_fraction_full 0.997
_diffrn_reflns_point_group_measured_fraction_max 0.997
_diffrn_reflns_theta_full 25.242
_diffrn_reflns_theta_max 26.370
_diffrn_reflns_theta_min 3.405
_diffrn_source 'fine-focus sealed X-ray tube'
_exptl_absorpt_coefficient_mu 11.154
_exptl_absorpt_correction_T_max 1.00000
_exptl_absorpt_correction_T_min 0.33675
_exptl_absorpt_correction_type multi-scan
_exptl_absorpt_process_details
;
CrysAlisPro 1.171.39.28b (Rigaku Oxford Diffraction, 2015)
Empirical absorption correction using spherical harmonics,
 implemented in SCALE3 ABSPACK scaling algorithm.
;
_exptl_crystal_colour ORANGE
_exptl_crystal_density_diffrn 2.505
_exptl_crystal_description PLATE
_exptl_crystal_F_000 4048
_exptl_crystal_size_max 0.110
_exptl_crystal_size_mid 0.080
_exptl_crystal_size_min 0.040
_refine_diff_density_max 1.958
_refine_diff_density_min -1.167
_refine_diff_density_rms 0.237
_refine_ls_extinction_method none
_refine_ls_goodness_of_fit_ref 1.027
_refine_ls_hydrogen_treatment constr
_refine_ls_matrix_type full
_refine_ls_number_parameters 149
_refine_ls_number_reflns 6017
_refine_ls_number_restraints 17
_refine_ls_restrained_S_all 1.028
_refine_ls_R_factor_all 0.1545
_refine_ls_R_factor_gt 0.0762
_refine_ls_shift/su_max 0.001
_refine_ls_shift/su_mean 0.000
_refine_ls_structure_factor_coef Fsqd
_refine_ls_weighting_details 'w=1/[\s^2^(Fo^2^)+(0.0848P)^2^+50.7409P] where P=(Fo^2^+2Fc^2^)/3'
_refine_ls_weighting_scheme calc
_refine_ls_wR_factor_gt 0.1687
_refine_ls_wR_factor_ref 0.2016
_reflns_Friedel_coverage 0.000
_reflns_number_gt 3231
_reflns_number_total 6017
_reflns_threshold_expression 'I > 2\s(I)'
_cod_data_source_file c8cc01614c2.cif
_cod_data_source_block 2-420K
_cod_depositor_comments 'Adding full bibliography for 7121499--7121514.cif.'
_cod_database_code 7121501
_shelx_shelxl_version_number 2014/7
_shelx_space_group_comment
;
The symmetry employed for this shelxl refinement is uniquely defined
by the following loop, which should always be used as a source of
symmetry information in preference to the above space-group names.
They are only intended as comments.
;

loop_
_space_group_symop_operation_xyz
'x, y, z'
'-x+1/2, -y, z+1/2'
'-x, y+1/2, -z+1/2'
'x+1/2, -y+1/2, -z'
'-x, -y, -z'
'x-1/2, y, -z-1/2'
'x, -y-1/2, z-1/2'
'-x-1/2, y-1/2, z'

loop_
_atom_site_label
_atom_site_type_symbol
_atom_site_fract_x
_atom_site_fract_y
_atom_site_fract_z
_atom_site_U_iso_or_equiv
_atom_site_adp_type
_atom_site_occupancy
_atom_site_site_symmetry_order
_atom_site_calc_flag
_atom_site_refinement_flags_posn
_atom_site_refinement_flags_adp
Sn1 Sn 0.49961(7) 0.01482(7) 0.07594(4) 0.0490(3) Uani 1 1 d . .
Sn2 Sn 0.49942(7) 0.17658(7) 0.20081(4) 0.0531(3) Uani 1 1 d . .
Sn3 Sn 0.49589(7) -0.09705(7) 0.21881(4) 0.0529(3) Uani 1 1 d . .
Se1 Se 0.44234(11) -0.13548(12) 0.12285(6) 0.0626(5) Uani 1 1 d . .
Se2 Se 0.44513(11) 0.18111(12) 0.10262(6) 0.0630(5) Uani 1 1 d . .
Se3 Se 0.43871(11) 0.05186(12) 0.26528(7) 0.0658(5) Uani 1 1 d . .
Se4 Se 0.60483(10) 0.00028(13) 0.00640(6) 0.0626(5) Uani 1 1 d . .
Se5 Se 0.59524(9) 0.03041(10) 0.16511(6) 0.0497(4) Uani 1 1 d . .
Se6 Se 0.39768(10) 0.30846(12) 0.23819(8) 0.0669(5) Uani 1 1 d . .
Se7 Se 0.60552(10) 0.28522(13) 0.23174(8) 0.0712(5) Uani 1 1 d . .
N1 N 0.2114(14) 0.0643(19) 0.1557(10) 0.130(7) Uani 1 1 d D .
N2 N 0.1935(18) -0.274(3) 0.4116(13) 0.234(15) Uiso 1 1 d D .
C1 C 0.237(2) 0.167(3) 0.1437(18) 0.25(2) Uiso 1 1 d . .
H1A H 0.2073 0.2119 0.1655 0.375 Uiso 1 1 calc R U
H1B H 0.2891 0.1744 0.1528 0.375 Uiso 1 1 calc R U
H1C H 0.2293 0.1813 0.1052 0.375 Uiso 1 1 calc R U
C4 C 0.1313(17) 0.050(3) 0.1459(15) 0.190(15) Uiso 1 1 d D .
H4A H 0.1076 0.1022 0.1668 0.229 Uiso 1 1 calc R U
H4B H 0.1195 -0.0089 0.1659 0.229 Uiso 1 1 calc R U
C3 C 0.232(3) 0.046(3) 0.213(2) 0.26(2) Uiso 1 1 d . .
H3A H 0.2097 0.0938 0.2363 0.391 Uiso 1 1 calc R U
H3B H 0.2148 -0.0176 0.2235 0.391 Uiso 1 1 calc R U
H3C H 0.2863 0.0484 0.2165 0.391 Uiso 1 1 calc R U
C8 C 0.216(3) -0.350(3) 0.3674(14) 0.30(3) Uiso 1 1 d D .
H8A H 0.2670 -0.3717 0.3745 0.454 Uiso 1 1 calc R U
H8B H 0.1825 -0.4040 0.3690 0.454 Uiso 1 1 calc R U
H8C H 0.2142 -0.3207 0.3315 0.454 Uiso 1 1 calc R U
C9 C 0.108(3) -0.232(5) 0.403(3) 0.44(5) Uiso 1 1 d D .
H9A H 0.0972 -0.1853 0.4316 0.662 Uiso 1 1 calc R U
H9B H 0.1044 -0.2011 0.3677 0.662 Uiso 1 1 calc R U
H9C H 0.0727 -0.2844 0.4052 0.662 Uiso 1 1 calc R U
C7 C 0.189(2) -0.325(3) 0.4656(13) 0.296 Uiso 1 1 d D U
H7A H 0.2370 -0.3523 0.4744 0.444 Uiso 1 1 calc DR U
H7B H 0.1745 -0.2791 0.4938 0.444 Uiso 1 1 calc R U
H7C H 0.1516 -0.3753 0.4634 0.444 Uiso 1 1 calc R U
C10 C 0.260(2) -0.207(3) 0.4118(16) 0.330 Uiso 1 1 d D U
H10A H 0.2778 -0.2054 0.3739 0.396 Uiso 1 1 calc R U
H10B H 0.2396 -0.1427 0.4189 0.396 Uiso 1 1 calc R U
C2 C 0.249(3) -0.013(3) 0.127(2) 0.29(3) Uiso 1 1 d D .
H2A H 0.3027 -0.0067 0.1319 0.432 Uiso 1 1 calc R U
H2B H 0.2324 -0.0741 0.1408 0.432 Uiso 1 1 calc R U
H2C H 0.2375 -0.0085 0.0881 0.432 Uiso 1 1 calc R U
C6 C 0.032(3) -0.027(4) 0.076(2) 0.37(4) Uiso 1 1 d D .
H6A H 0.0133 -0.0066 0.0404 0.554 Uiso 1 1 calc R U
H6B H 0.0565 -0.0891 0.0719 0.554 Uiso 1 1 calc R U
H6C H -0.0091 -0.0326 0.1013 0.554 Uiso 1 1 calc R U
C5 C 0.086(3) 0.044(5) 0.096(2) 0.43(4) Uiso 1 1 d D .
H5A H 0.0582 0.1042 0.0954 0.517 Uiso 1 1 calc R U
H5B H 0.1227 0.0486 0.0665 0.517 Uiso 1 1 calc R U
C11 C 0.331(2) -0.212(3) 0.446(3) 0.42(4) Uiso 1 1 d D .
H11A H 0.3129 -0.2405 0.4800 0.506 Uiso 1 1 calc DR U
H11B H 0.3594 -0.2624 0.4278 0.506 Uiso 1 1 calc R U
C12 C 0.388(3) -0.146(4) 0.464(2) 0.395 Uiso 1 1 d D U
H12A H 0.4244 -0.1811 0.4863 0.592 Uiso 1 1 calc R U
H12B H 0.4132 -0.1181 0.4330 0.592 Uiso 1 1 calc R U
H12C H 0.3659 -0.0957 0.4862 0.592 Uiso 1 1 calc R U

loop_
_atom_site_aniso_label
_atom_site_aniso_U_11
_atom_site_aniso_U_22
_atom_site_aniso_U_33
_atom_site_aniso_U_23
_atom_site_aniso_U_13
_atom_site_aniso_U_12
Sn1 0.0724(8) 0.0469(6) 0.0278(5) -0.0026(4) 0.0027(5) 0.0024(6)
Sn2 0.0814(8) 0.0387(5) 0.0392(5) -0.0070(4) -0.0053(5) -0.0017(6)
Sn3 0.0811(8) 0.0391(5) 0.0385(5) 0.0061(4) -0.0037(5) 0.0036(5)
Se1 0.0894(14) 0.0522(9) 0.0462(9) 0.0017(7) -0.0083(9) -0.0161(9)
Se2 0.0936(14) 0.0532(9) 0.0422(8) -0.0033(7) -0.0108(9) 0.0184(9)
Se3 0.0918(14) 0.0565(10) 0.0490(9) 0.0007(8) 0.0196(9) 0.0074(9)
Se4 0.0610(11) 0.0930(13) 0.0340(8) -0.0061(8) 0.0002(7) 0.0022(10)
Se5 0.0651(11) 0.0458(8) 0.0381(8) -0.0007(7) -0.0019(7) 0.0005(8)
Se6 0.0708(12) 0.0515(10) 0.0785(12) -0.0239(9) -0.0054(10) 0.0030(9)
Se7 0.0715(12) 0.0638(11) 0.0784(12) -0.0302(9) 0.0020(10) -0.0016(9)
N1 0.124(18) 0.15(2) 0.119(17) 0.023(15) 0.020(14) 0.021(16)

loop_
_atom_type_symbol
_atom_type_description
_atom_type_scat_dispersion_real
_atom_type_scat_dispersion_imag
_atom_type_scat_source
C C 0.0033 0.0016 'International Tables Vol C Tables 4.2.6.8 and 6.1.1.4'
H H 0.0000 0.0000 'International Tables Vol C Tables 4.2.6.8 and 6.1.1.4'
N N 0.0061 0.0033 'International Tables Vol C Tables 4.2.6.8 and 6.1.1.4'
Se Se -0.0929 2.2259 'International Tables Vol C Tables 4.2.6.8 and 6.1.1.4'
Sn Sn -0.6537 1.4246 'International Tables Vol C Tables 4.2.6.8 and 6.1.1.4'

loop_
_geom_angle_atom_site_label_1
_geom_angle_atom_site_label_2
_geom_angle_atom_site_label_3
_geom_angle
_geom_angle_site_symmetry_1
_geom_angle_site_symmetry_3
Se4 Sn1 Se2 121.13(7) . .
Se4 Sn1 Se1 121.57(7) . .
Se2 Sn1 Se1 117.30(7) . .
Se4 Sn1 Se4 90.37(6) . 5_655
Se2 Sn1 Se4 89.85(6) . 5_655
Se1 Sn1 Se4 89.68(6) . 5_655
Se4 Sn1 Se5 94.35(6) . .
Se2 Sn1 Se5 87.94(6) . .
Se1 Sn1 Se5 87.62(6) . .
Se4 Sn1 Se5 175.27(6) 5_655 .
Se7 Sn2 Se3 122.09(7) . .
Se7 Sn2 Se2 122.78(8) . .
Se3 Sn2 Se2 115.13(7) . .
Se7 Sn2 Se6 89.91(6) . .
Se3 Sn2 Se6 88.08(7) . .
Se2 Sn2 Se6 92.54(6) . .
Se7 Sn2 Se5 93.87(7) . .
Se3 Sn2 Se5 87.73(6) . .
Se2 Sn2 Se5 87.58(6) . .
Se6 Sn2 Se5 175.42(7) . .
Se6 Sn3 Se3 122.06(7) 3_645 .
Se6 Sn3 Se1 123.05(7) 3_645 .
Se3 Sn3 Se1 114.79(7) . .
Se6 Sn3 Se7 90.23(6) 3_645 3_645
Se3 Sn3 Se7 91.31(7) . 3_645
Se1 Sn3 Se7 91.86(7) . 3_645
Se6 Sn3 Se5 92.62(6) 3_645 .
Se3 Sn3 Se5 87.17(6) . .
Se1 Sn3 Se5 86.60(6) . .
Se7 Sn3 Se5 177.15(7) 3_645 .
Sn3 Se1 Sn1 95.09(6) . .
Sn2 Se2 Sn1 94.07(6) . .
Sn3 Se3 Sn2 95.94(6) . .
Sn1 Se4 Sn1 89.63(6) . 5_655
Sn1 Se5 Sn2 85.69(5) . .
Sn1 Se5 Sn3 85.94(5) . .
Sn2 Se5 Sn3 85.73(6) . .
Sn3 Se6 Sn2 89.25(7) 3_655 .
Sn2 Se7 Sn3 89.57(7) . 3_655
C2 N1 C4 106(3) . .
C2 N1 C3 103(3) . .
C4 N1 C3 112(3) . .
C2 N1 C1 117(3) . .
C4 N1 C1 112(3) . .
C3 N1 C1 106(3) . .
C9 N2 C8 113(4) . .
C9 N2 C7 103(3) . .
C8 N2 C7 108(2) . .
C9 N2 C10 121(4) . .
C8 N2 C10 102(3) . .
C7 N2 C10 109.4(12) . .
N1 C4 C5 133(3) . .
C11 C10 N2 129.1(17) . .
C6 C5 C4 134(4) . .
C12 C11 C10 138(3) . .

loop_
_geom_bond_atom_site_label_1
_geom_bond_atom_site_label_2
_geom_bond_distance
_geom_bond_site_symmetry_2
Sn1 Se4 2.5193(19) .
Sn1 Se2 2.5667(19) .
Sn1 Se1 2.5690(19) .
Sn1 Se4 2.7274(19) 5_655
Sn1 Se5 2.7526(18) .
Sn2 Se7 2.515(2) .
Sn2 Se3 2.558(2) .
Sn2 Se2 2.5658(18) .
Sn2 Se6 2.713(2) .
Sn2 Se5 2.7702(19) .
Sn3 Se6 2.515(2) 3_645
Sn3 Se3 2.5483(19) .
Sn3 Se1 2.5650(19) .
Sn3 Se7 2.699(2) 3_645
Sn3 Se5 2.8044(19) .
Se4 Sn1 2.7274(19) 5_655
Se6 Sn3 2.515(2) 3_655
Se7 Sn3 2.699(2) 3_655
N1 C2 1.435(19) .
N1 C4 1.451(18) .
N1 C3 1.46(5) .
N1 C1 1.52(4) .
N2 C9 1.63(5) .
N2 C8 1.55(4) .
N2 C7 1.485(18) .
N2 C10 1.502(16) .
C4 C5 1.454(19) .
C10 C11 1.493(18) .
C6 C5 1.449(19) .
C11 C12 1.432(19) .

loop_
_geom_hbond_atom_site_label_D
_geom_hbond_atom_site_label_H
_geom_hbond_atom_site_label_A
_geom_hbond_distance_DH
_geom_hbond_distance_HA
_geom_hbond_distance_DA
_geom_hbond_angle_DHA
_geom_hbond_site_symmetry_A
C1 H1B Se2 0.96 3.02 3.83(4) 142.8 .
C4 H4B Se6 0.97 3.08 4.04(4) 172.1 8_655
C3 H3B Se6 0.96 3.13 4.04(5) 158.3 8_655
C3 H3C Se3 0.96 2.95 3.87(5) 161.6 .
C9 H9B Se6 0.96 3.14 4.04(6) 155.9 8_655
C8 H8A Se5 0.96 2.95 3.80(5) 149.0 3_645
C9 H9A Se4 0.96 2.97 3.87(8) 158.2 6_556
C2 H2A Se1 0.96 3.05 3.82(5) 137.9 .
